data_2210270
loop_
_publ_author_name
'Yu-Liang Zhang'

_publ_section_title {2,4-Dichloro-6-[2-(dimethylamino)ethyliminomethyl]phenolato}thiocyanatonickel(II)
_journal_coeditor_code HG2089
_journal_issue 9
_journal_name_full 'Acta Crystallographica Section E'
_journal_page_first m2111
_journal_page_last m2112
_journal_paper_doi 10.1107/S1600536806030789
_journal_volume 62
_journal_year 2006
_chemical_formula_iupac '[Ni (C11 H12 Cl2 N2 O) (N C S)]'
_chemical_formula_moiety 'C12 H13 Cl2 N3 Ni O S'
_chemical_formula_sum 'C12 H13 Cl2 N3 Ni O S'
_chemical_formula_weight 376.92
_chemical_name_systematic
;
{2,4-Dichloro-6-[2-
(dimethylamino)ethyliminomethyl]phenolato}thiocyanatonickel(II)
;
_space_group_IT_number 62
_symmetry_cell_setting orthorhombic
_symmetry_space_group_name_Hall '-P 2ac 2n'
_symmetry_space_group_name_H-M 'P n m a'
_atom_sites_solution_hydrogens geom
_atom_sites_solution_primary direct
_atom_sites_solution_secondary difmap
_audit_creation_method SHELXL-97
_cell_angle_alpha 90.00
_cell_angle_beta 90.00
_cell_angle_gamma 90.00
_cell_formula_units_Z 4
_cell_length_a 19.3080(10)
_cell_length_b 6.949(2)
_cell_length_c 11.169(2)
_cell_measurement_reflns_used 2170
_cell_measurement_temperature 291(2)
_cell_measurement_theta_max 24.3
_cell_measurement_theta_min 2.7
_cell_volume 1498.6(5)
_computing_cell_refinement SMART
_computing_data_collection 'SMART (Bruker, 1998)'
_computing_data_reduction 'SAINT (Bruker, 1998)'
_computing_molecular_graphics 'SHELXTL (Sheldrick, 1997b)'
_computing_publication_material SHELXTL
_computing_structure_refinement 'SHELXL97 (Sheldrick, 1997a)'
_computing_structure_solution 'SHELXS97 (Sheldrick, 1997a)'
_diffrn_ambient_temperature 291(2)
_diffrn_measured_fraction_theta_full 0.976
_diffrn_measured_fraction_theta_max 0.976
_diffrn_measurement_device_type 'Bruker SMART CCD area-detector'
_diffrn_measurement_method '\f and \w'
_diffrn_radiation_monochromator graphite
_diffrn_radiation_source 'fine-focus sealed tube'
_diffrn_radiation_type MoK\a
_diffrn_radiation_wavelength 0.71073
_diffrn_reflns_av_R_equivalents 0.0542
_diffrn_reflns_av_sigmaI/netI 0.0450
_diffrn_reflns_limit_h_max 24
_diffrn_reflns_limit_h_min -25
_diffrn_reflns_limit_k_max 9
_diffrn_reflns_limit_k_min -9
_diffrn_reflns_limit_l_max 14
_diffrn_reflns_limit_l_min -14
_diffrn_reflns_number 12576
_diffrn_reflns_theta_full 28.35
_diffrn_reflns_theta_max 28.35
_diffrn_reflns_theta_min 2.11
_diffrn_standards_decay_% 0
_diffrn_standards_number 0
_exptl_absorpt_coefficient_mu 1.787
_exptl_absorpt_correction_T_max 0.6440
_exptl_absorpt_correction_T_min 0.5278
_exptl_absorpt_correction_type multi-scan
_exptl_absorpt_process_details '(SADABS; Sheldrick, 1996)'
_exptl_crystal_colour red
_exptl_crystal_density_diffrn 1.671
_exptl_crystal_density_method 'not measured'
_exptl_crystal_description block
_exptl_crystal_F_000 768
_exptl_crystal_size_max 0.41
_exptl_crystal_size_mid 0.32
_exptl_crystal_size_min 0.27
_refine_diff_density_max 0.386
_refine_diff_density_min -0.461
_refine_ls_extinction_coef 0.0043(7)
_refine_ls_extinction_expression Fc^*^=kFc[1+0.001xFc^2^\l^3^/sin(2\q)]^-1/4^
_refine_ls_extinction_method SHELXL97
_refine_ls_goodness_of_fit_ref 1.038
_refine_ls_hydrogen_treatment constr
_refine_ls_matrix_type full
_refine_ls_number_parameters 123
_refine_ls_number_reflns 1978
_refine_ls_number_restraints 0
_refine_ls_restrained_S_all 1.038
_refine_ls_R_factor_all 0.0605
_refine_ls_R_factor_gt 0.0410
_refine_ls_shift/su_max 0.000
_refine_ls_shift/su_mean 0.000
_refine_ls_structure_factor_coef Fsqd
_refine_ls_weighting_details 'calc w=1/[\s^2^(Fo^2^)+(0.0401P)^2^+0.7298P] where P=(Fo^2^+2Fc^2^)/3'
_refine_ls_weighting_scheme calc
_refine_ls_wR_factor_gt 0.0913
_refine_ls_wR_factor_ref 0.0989
_reflns_number_gt 1505
_reflns_number_total 1978
_reflns_threshold_expression I>2\s(I)
_cod_data_source_file hg2089.cif
_cod_data_source_block I
_cod_database_code 2210270
_cod_database_fobs_code 2210270

loop_
_symmetry_equiv_pos_as_xyz
'x, y, z'
'-x+1/2, -y, z+1/2'
'-x, y+1/2, -z'
'x+1/2, -y+1/2, -z+1/2'
'-x, -y, -z'
'x-1/2, y, -z-1/2'
'x, -y-1/2, z'
'-x-1/2, y-1/2, z-1/2'

loop_
_atom_site_type_symbol
_atom_site_label
_atom_site_fract_x
_atom_site_fract_y
_atom_site_fract_z
_atom_site_U_iso_or_equiv
_atom_site_adp_type
_atom_site_calc_flag
_atom_site_refinement_flags
_atom_site_occupancy
Ni Ni1 0.17716(2) 0.2500 0.35610(4) 0.03625(17) Uani d S 1
Cl Cl1 0.11030(6) 0.2500 0.76849(10) 0.0730(4) Uani d S 1
Cl Cl2 -0.15792(6) 0.2500 0.64823(11) 0.0670(4) Uani d S 1
S S1 0.41005(6) 0.2500 0.46446(12) 0.0705(4) Uani d S 1
O O1 0.13490(13) 0.2500 0.5109(2) 0.0473(7) Uani d S 1
N N1 0.08867(16) 0.2500 0.2760(3) 0.0422(7) Uani d S 1
N N2 0.21763(17) 0.2500 0.1859(3) 0.0539(9) Uani d S 1
N N3 0.26849(18) 0.2500 0.4247(3) 0.0622(10) Uani d S 1
C C1 0.06906(18) 0.2500 0.5370(3) 0.0359(8) Uani d S 1
C C2 0.0479(2) 0.2500 0.6584(3) 0.0430(9) Uani d S 1
C C3 -0.0200(2) 0.2500 0.6916(3) 0.0437(9) Uani d S 1
H H3 -0.0321 0.2500 0.7723 0.052 Uiso calc SR 1
C C4 -0.07144(19) 0.2500 0.6034(4) 0.0431(9) Uani d S 1
C C5 -0.05422(19) 0.2500 0.4867(4) 0.0433(9) Uani d S 1
H H5 -0.0890 0.2500 0.4292 0.052 Uiso calc SR 1
C C6 0.01512(18) 0.2500 0.4505(3) 0.0375(8) Uani d S 1
C C7 0.0289(2) 0.2500 0.3246(3) 0.0412(9) Uani d S 1
H H7 -0.0092 0.2500 0.2736 0.049 Uiso calc SR 1
C C8 0.0937(2) 0.2500 0.1441(4) 0.0669(14) Uani d S 1
H H8A 0.0910 0.3793 0.1142 0.080 Uiso d PR 0.50
H H8B 0.0561 0.1772 0.1107 0.080 Uiso d PR 0.50
C C9 0.1591(3) 0.1653(10) 0.1098(5) 0.0570(17) Uani d P 0.50
H H9A 0.1572 0.0286 0.1217 0.068 Uiso d PR 0.50
H H9B 0.1682 0.1894 0.0267 0.068 Uiso d PR 0.50
C C10 0.2601(3) 0.0825(6) 0.1624(4) 0.1046(17) Uani d . 1
H H10A 0.2749 0.0839 0.0803 0.157 Uiso calc R 1
H H10B 0.2336 -0.0320 0.1773 0.157 Uiso calc R 1
H H10C 0.2999 0.0844 0.2139 0.157 Uiso calc R 1
C C11 0.3277(2) 0.2500 0.4409(4) 0.0492(10) Uani d S 1

loop_
_atom_site_aniso_label
_atom_site_aniso_U_11
_atom_site_aniso_U_22
_atom_site_aniso_U_33
_atom_site_aniso_U_12
_atom_site_aniso_U_13
_atom_site_aniso_U_23
Ni1 0.0265(3) 0.0520(3) 0.0302(3) 0.000 0.00247(18) 0.000
Cl1 0.0546(7) 0.1269(11) 0.0377(6) 0.000 -0.0053(5) 0.000
Cl2 0.0391(6) 0.1019(10) 0.0598(7) 0.000 0.0161(5) 0.000
S1 0.0344(6) 0.1111(11) 0.0659(8) 0.000 -0.0025(5) 0.000
O1 0.0305(13) 0.0768(19) 0.0346(14) 0.000 0.0011(11) 0.000
N1 0.0356(17) 0.059(2) 0.0317(16) 0.000 0.0017(13) 0.000
N2 0.0371(19) 0.088(3) 0.0364(18) 0.000 0.0081(14) 0.000
N3 0.0355(19) 0.107(3) 0.044(2) 0.000 -0.0007(16) 0.000
C1 0.039(2) 0.0373(19) 0.0316(19) 0.000 0.0027(15) 0.000
C2 0.045(2) 0.048(2) 0.035(2) 0.000 -0.0004(16) 0.000
C3 0.048(2) 0.048(2) 0.035(2) 0.000 0.0120(17) 0.000
C4 0.0307(19) 0.051(2) 0.047(2) 0.000 0.0091(16) 0.000
C5 0.0340(19) 0.052(2) 0.044(2) 0.000 0.0017(16) 0.000
C6 0.0347(19) 0.042(2) 0.036(2) 0.000 0.0044(15) 0.000
C7 0.0334(19) 0.053(2) 0.037(2) 0.000 -0.0033(15) 0.000
C8 0.049(3) 0.118(4) 0.034(2) 0.000 0.0057(19) 0.000
C9 0.045(3) 0.092(5) 0.034(3) -0.002(3) -0.002(2) -0.005(3)
C10 0.161(5) 0.067(2) 0.086(3) -0.003(3) 0.070(3) -0.013(2)
C11 0.039(2) 0.073(3) 0.035(2) 0.000 0.0053(17) 0.000

loop_
_atom_type_symbol
_atom_type_description
_atom_type_scat_dispersion_real
_atom_type_scat_dispersion_imag
_atom_type_scat_source
C C 0.0033 0.0016 'International Tables Vol C Tables 4.2.6.8 and 6.1.1.4'
H H 0.0000 0.0000 'International Tables Vol C Tables 4.2.6.8 and 6.1.1.4'
N N 0.0061 0.0033 'International Tables Vol C Tables 4.2.6.8 and 6.1.1.4'
O O 0.0106 0.0060 'International Tables Vol C Tables 4.2.6.8 and 6.1.1.4'
S S 0.1246 0.1234 'International Tables Vol C Tables 4.2.6.8 and 6.1.1.4'
Cl Cl 0.1484 0.1585 'International Tables Vol C Tables 4.2.6.8 and 6.1.1.4'
Ni Ni 0.3393 1.1124 'International Tables Vol C Tables 4.2.6.8 and 6.1.1.4'

loop_
_geom_angle_atom_site_label_1
_geom_angle_atom_site_label_2
_geom_angle_atom_site_label_3
_geom_angle_site_symmetry_1
_geom_angle_site_symmetry_3
_geom_angle
_geom_angle_publ_flag
O1 Ni1 N3 . . 91.78(13) yes
O1 Ni1 N1 . . 92.39(11) yes
N3 Ni1 N1 . . 175.83(14) yes
O1 Ni1 N2 . . 177.08(12) yes
N3 Ni1 N2 . . 91.14(14) yes
N1 Ni1 N2 . . 84.69(13) yes
C1 O1 Ni1 . . 128.2(2) ?
C7 N1 C8 . . 119.0(3) ?
C7 N1 Ni1 . . 127.2(3) ?
C8 N1 Ni1 . . 113.9(3) ?
C10 N2 C10 . 7_565 107.1(4) ?
C10 N2 C9 . . 90.5(3) ?
C10 N2 C9 7_565 . 128.8(4) ?
C10 N2 C9 . 7_565 128.8(4) ?
C10 N2 C9 7_565 7_565 90.5(3) ?
C9 N2 C9 . 7_565 45.2(5) ?
C10 N2 Ni1 . . 112.5(2) ?
C10 N2 Ni1 7_565 . 112.5(2) ?
C9 N2 Ni1 . . 103.4(3) ?
C9 N2 Ni1 7_565 . 103.4(3) ?
C11 N3 Ni1 . . 165.5(3) ?
O1 C1 C2 . . 119.7(3) ?
O1 C1 C6 . . 124.2(3) ?
C2 C1 C6 . . 116.1(3) ?
C3 C2 C1 . . 122.6(4) ?
C3 C2 Cl1 . . 118.6(3) ?
C1 C2 Cl1 . . 118.8(3) ?
C2 C3 C4 . . 119.4(4) ?
C2 C3 H3 . . 120.3 ?
C4 C3 H3 . . 120.3 ?
C5 C4 C3 . . 120.5(4) ?
C5 C4 Cl2 . . 121.0(3) ?
C3 C4 Cl2 . . 118.5(3) ?
C4 C5 C6 . . 121.1(4) ?
C4 C5 H5 . . 119.4 ?
C6 C5 H5 . . 119.4 ?
C5 C6 C1 . . 120.3(3) ?
C5 C6 C7 . . 117.5(3) ?
C1 C6 C7 . . 122.2(3) ?
N1 C7 C6 . . 125.9(3) ?
N1 C7 H7 . . 117.1 ?
C6 C7 H7 . . 117.1 ?
C9 C8 C9 . 7_565 48.1(6) ?
C9 C8 N1 . . 108.8(4) ?
C9 C8 N1 7_565 . 108.8(4) ?
C9 C8 H8A . . 109.7 ?
C9 C8 H8A 7_565 . 64.8 ?
N1 C8 H8A . . 110.1 ?
C9 C8 H8B . . 110.1 ?
C9 C8 H8B 7_565 . 140.6 ?
N1 C8 H8B . . 109.7 ?
H8A C8 H8B . . 108.4 ?
C9 C9 C8 7_565 . 66.0(3) ?
C9 C9 N2 7_565 . 67.4(3) ?
C8 C9 N2 . . 110.0(4) ?
C9 C9 H9A 7_565 . 171.8 ?
C8 C9 H9A . . 109.5 ?
N2 C9 H9A . . 109.4 ?
C9 C9 H9B 7_565 . 79.9 ?
C8 C9 H9B . . 110.2 ?
N2 C9 H9B . . 109.5 ?
H9A C9 H9B . . 108.2 ?
N2 C10 H10A . . 109.5 ?
N2 C10 H10B . . 109.5 ?
H10A C10 H10B . . 109.5 ?
N2 C10 H10C . . 109.5 ?
H10A C10 H10C . . 109.5 ?
H10B C10 H10C . . 109.5 ?
N3 C11 S1 . . 179.6(4) ?

loop_
_geom_bond_atom_site_label_1
_geom_bond_atom_site_label_2
_geom_bond_site_symmetry_2
_geom_bond_distance
_geom_bond_publ_flag
Ni1 O1 . 1.912(3) yes
Ni1 N3 . 1.923(4) yes
Ni1 N1 . 1.929(3) yes
Ni1 N2 . 2.056(3) yes
Cl1 C2 . 1.722(4) ?
Cl2 C4 . 1.743(4) ?
S1 C11 . 1.611(4) ?
O1 C1 . 1.304(4) ?
N1 C7 . 1.276(5) ?
N1 C8 . 1.476(5) ?
N2 C10 . 1.447(5) ?
N2 C10 7_565 1.447(5) ?
N2 C9 . 1.531(6) ?
N2 C9 7_565 1.531(6) ?
N3 C11 . 1.158(5) ?
C1 C2 . 1.416(5) ?
C1 C6 . 1.421(5) ?
C2 C3 . 1.363(5) ?
C3 C4 . 1.399(6) ?
C3 H3 . 0.9300 ?
C4 C5 . 1.344(6) ?
C5 C6 . 1.399(5) ?
C5 H5 . 0.9300 ?
C6 C7 . 1.431(5) ?
C7 H7 . 0.9300 ?
C8 C9 . 1.444(7) ?
C8 C9 7_565 1.444(7) ?
C8 H8A . 0.9600 ?
C8 H8B . 0.9600 ?
C9 C9 7_565 1.177(14) ?
C9 H9A . 0.9600 ?
C9 H9B . 0.9600 ?
C10 H10A . 0.9600 ?
C10 H10B . 0.9600 ?
C10 H10C . 0.9600 ?
